data_7051733
loop_
_publ_author_name
'Yan, Ying'
'Xue, Sai-Feng'
'Cong, Hang'
'Zhang, Jian-Xing'
'Zhang, Yun-Qian'
'Zhu, Qian-Jiang'
'Tao, Zhu'

_publ_section_title
;
 Exclusion complexes of the HCl salts of benzidine and
 bis(4-aminophenyl) methane with two methyl-substituted cucurbiturils
;
_journal_issue 10
_journal_name_full 'New Journal of Chemistry'
_journal_page_first 2136
_journal_paper_doi 10.1039/b908490h
_journal_volume 33
_journal_year 2009
_chemical_formula_sum 'C55 H64 Cl2 N26 O12'
_chemical_formula_weight 1352.22
_chemical_name_systematic
;
?
;
_space_group_IT_number 2
_symmetry_cell_setting triclinic
_symmetry_space_group_name_Hall '-P 1'
_symmetry_space_group_name_H-M 'P -1'
_atom_sites_solution_hydrogens geom
_atom_sites_solution_primary direct
_atom_sites_solution_secondary difmap
_audit_creation_method SHELXL-97
_cell_angle_alpha 68.835(8)
_cell_angle_beta 69.689(7)
_cell_angle_gamma 73.900(8)
_cell_formula_units_Z 2
_cell_length_a 16.897(9)
_cell_length_b 18.037(9)
_cell_length_c 18.475(10)
_cell_measurement_temperature 223(2)
_cell_measurement_theta_max 25.00
_cell_measurement_theta_min 1.23
_cell_volume 4849(4)
_computing_structure_refinement 'SHELXL-97 (Sheldrick, 1997)'
_diffrn_ambient_temperature 223(2)
_diffrn_measured_fraction_theta_full 0.910
_diffrn_measured_fraction_theta_max 0.910
_diffrn_measurement_device_type 'Bruker SMART CCD Area Detector'
_diffrn_measurement_method '\f and \w scan'
_diffrn_radiation_monochromator graphite
_diffrn_radiation_source 'fine-focus sealed tube'
_diffrn_radiation_type MoK\a
_diffrn_radiation_wavelength 0.71073
_diffrn_reflns_av_R_equivalents 0.0833
_diffrn_reflns_av_sigmaI/netI 0.2155
_diffrn_reflns_limit_h_max 20
_diffrn_reflns_limit_h_min -19
_diffrn_reflns_limit_k_max 21
_diffrn_reflns_limit_k_min -14
_diffrn_reflns_limit_l_max 21
_diffrn_reflns_limit_l_min -21
_diffrn_reflns_number 24565
_diffrn_reflns_theta_full 25.00
_diffrn_reflns_theta_max 25.00
_diffrn_reflns_theta_min 1.23
_diffrn_standards_interval_count 0
_diffrn_standards_interval_time 0
_diffrn_standards_number 0
_exptl_absorpt_coefficient_mu 0.121
_exptl_absorpt_correction_T_max 0.9786
_exptl_absorpt_correction_T_min 0.9716
_exptl_absorpt_correction_type multi-scan
_exptl_absorpt_process_details 'SADABS (Bruker, 2005)'
_exptl_crystal_colour colorless
_exptl_crystal_density_diffrn 0.926
_exptl_crystal_density_method 'not measured'
_exptl_crystal_description block
_exptl_crystal_F_000 1412
_exptl_crystal_size_max 0.24
_exptl_crystal_size_mid 0.20
_exptl_crystal_size_min 0.18
_refine_diff_density_max 0.661
_refine_diff_density_min -0.588
_refine_diff_density_rms 0.085
_refine_ls_extinction_method none
_refine_ls_goodness_of_fit_ref 0.816
_refine_ls_hydrogen_treatment constr
_refine_ls_matrix_type full
_refine_ls_number_parameters 858
_refine_ls_number_reflns 15535
_refine_ls_number_restraints 0
_refine_ls_restrained_S_all 0.816
_refine_ls_R_factor_all 0.1706
_refine_ls_R_factor_gt 0.0966
_refine_ls_shift/su_max 0.002
_refine_ls_shift/su_mean 0.000
_refine_ls_structure_factor_coef Fsqd
_refine_ls_weighting_details 'calc w=1/[\s^2^(Fo^2^)+(0.1252P)^2^+0.0000P] where P=(Fo^2^+2Fc^2^)/3'
_refine_ls_weighting_scheme calc
_refine_ls_wR_factor_gt 0.2334
_refine_ls_wR_factor_ref 0.2653
_reflns_number_gt 5499
_reflns_number_total 15535
_reflns_threshold_expression >2sigma(I)
_cod_data_source_file b908490h.txt
_cod_data_source_block p2
_cod_original_sg_symbol_H-M 'p -1'
_cod_database_code 7051733

loop_
_symmetry_equiv_pos_as_xyz
'x, y, z'
'-x, -y, -z'

loop_
_atom_site_label
_atom_site_type_symbol
_atom_site_fract_x
_atom_site_fract_y
_atom_site_fract_z
_atom_site_U_iso_or_equiv
_atom_site_adp_type
_atom_site_occupancy
_atom_site_symmetry_multiplicity
_atom_site_calc_flag
_atom_site_refinement_flags
_atom_site_disorder_assembly
_atom_site_disorder_group
Cl1 Cl 0.58830(11) 0.23006(13) 0.68661(11) 0.1837(8) Uani 1 1 d . . .
Cl2 Cl -0.1292(2) 0.41658(15) 0.98903(17) 0.2617(15) Uani 1 1 d . . .
C1 C 0.28985(17) 0.05631(15) 0.76630(18) 0.0382(9) Uani 1 1 d . . .
C2 C 0.36266(17) 0.16055(14) 0.74103(16) 0.0340(8) Uani 1 1 d . . .
H2 H 0.4178 0.1514 0.7532 0.041 Uiso 1 1 calc R . .
C3 C 0.28525(17) 0.15776(14) 0.81685(17) 0.0358(9) Uani 1 1 d . . .
H3 H 0.3043 0.1467 0.8653 0.043 Uiso 1 1 calc R . .
C4 C 0.27338(17) 0.28582(16) 0.72293(16) 0.0376(9) Uani 1 1 d . . .
C5 C 0.18332(17) 0.05947(15) 0.89609(17) 0.0355(9) Uani 1 1 d . . .
H5A H 0.1985 0.0593 0.9427 0.043 Uiso 1 1 calc R . .
H5B H 0.1877 0.0031 0.8993 0.043 Uiso 1 1 calc R . .
C6 C 0.16183(17) 0.27002(15) 0.85579(16) 0.0347(8) Uani 1 1 d . . .
H6A H 0.1761 0.2514 0.9073 0.042 Uiso 1 1 calc R . .
H6B H 0.1529 0.3292 0.8383 0.042 Uiso 1 1 calc R . .
C7 C 0.03681(17) 0.06404(15) 0.89538(16) 0.0346(9) Uani 1 1 d . . .
C8 C 0.05494(18) 0.17274(15) 0.92846(18) 0.0410(10) Uani 1 1 d . . .
C9 C -0.04119(17) 0.18182(16) 0.92953(16) 0.0334(9) Uani 1 1 d . . .
C10 C 0.02434(18) 0.29126(15) 0.82678(17) 0.0368(9) Uani 1 1 d . . .
C11 C -0.11737(17) 0.08525(15) 0.91381(15) 0.0326(9) Uani 1 1 d . . .
H11A H -0.1083 0.0262 0.9283 0.039 Uiso 1 1 calc R . .
H11B H -0.1675 0.1024 0.9546 0.039 Uiso 1 1 calc R . .
C12 C -0.12417(18) 0.29620(16) 0.83473(18) 0.0444(10) Uani 1 1 d . . .
H12A H -0.1196 0.3532 0.8075 0.053 Uiso 1 1 calc R . .
H12B H -0.1720 0.2932 0.8839 0.053 Uiso 1 1 calc R . .
C13 C -0.11879(17) 0.07425(16) 0.78499(17) 0.0373(9) Uani 1 1 d . . .
C14 C -0.18752(18) 0.19620(15) 0.81230(17) 0.0377(9) Uani 1 1 d . . .
H14 H -0.2405 0.2037 0.8559 0.045 Uiso 1 1 calc R . .
C15 C -0.20720(18) 0.19620(15) 0.73783(18) 0.0414(9) Uani 1 1 d . . .
H15 H -0.2689 0.1979 0.7472 0.050 Uiso 1 1 calc R . .
C16 C -0.14426(17) 0.30678(15) 0.70487(18) 0.0401(9) Uani 1 1 d . . .
C17 C -0.15581(19) 0.08866(15) 0.66349(18) 0.0429(9) Uani 1 1 d . . .
H17A H -0.1391 0.0298 0.6812 0.051 Uiso 1 1 calc R . .
H17B H -0.2148 0.1004 0.6600 0.051 Uiso 1 1 calc R . .
C18 C -0.19632(17) 0.29718(16) 0.59836(16) 0.0361(9) Uani 1 1 d . . .
H18A H -0.2502 0.2818 0.6048 0.043 Uiso 1 1 calc R . .
H18B H -0.2047 0.3563 0.5813 0.043 Uiso 1 1 calc R . .
C19 C -0.02017(16) 0.08143(14) 0.55668(17) 0.0342(8) Uani 1 1 d . . .
C20 C -0.12766(17) 0.19097(15) 0.52039(16) 0.0353(8) Uani 1 1 d . . .
C21 C -0.04455(16) 0.18982(14) 0.44561(15) 0.0281(7) Uani 1 1 d . . .
C22 C -0.06843(16) 0.30814(14) 0.48344(16) 0.0281(8) Uani 1 1 d . . .
C23 C 0.09316(17) 0.08460(14) 0.42802(17) 0.0344(8) Uani 1 1 d . . .
H23A H 0.1055 0.0265 0.4543 0.041 Uiso 1 1 calc R . .
H23B H 0.0836 0.0916 0.3764 0.041 Uiso 1 1 calc R . .
C24 C 0.04964(16) 0.30005(15) 0.36127(17) 0.0352(9) Uani 1 1 d . . .
H24A H 0.0469 0.2926 0.3123 0.042 Uiso 1 1 calc R . .
H24B H 0.0400 0.3582 0.3533 0.042 Uiso 1 1 calc R . .
C25 C 0.24206(17) 0.07166(16) 0.43369(16) 0.0370(9) Uani 1 1 d . . .
C26 C 0.18392(18) 0.19152(14) 0.34805(18) 0.0383(9) Uani 1 1 d . . .
H26 H 0.1782 0.1916 0.2965 0.046 Uiso 1 1 calc R . .
C27 C 0.27615(17) 0.19222(15) 0.34296(17) 0.0396(9) Uani 1 1 d . . .
H27 H 0.3140 0.1990 0.2872 0.048 Uiso 1 1 calc R . .
C28 C 0.18268(19) 0.30404(16) 0.38408(17) 0.0386(9) Uani 1 1 d . . .
C29 C 0.39118(17) 0.08436(17) 0.40146(18) 0.0440(10) Uani 1 1 d . . .
H29A H 0.3997 0.0253 0.4179 0.053 Uiso 1 1 calc R . .
H29B H 0.4299 0.1020 0.3473 0.053 Uiso 1 1 calc R . .
C30 C 0.33928(18) 0.29609(16) 0.36725(18) 0.0448(9) Uani 1 1 d . . .
H30A H 0.3851 0.2918 0.3180 0.054 Uiso 1 1 calc R . .
H30B H 0.3207 0.3534 0.3642 0.054 Uiso 1 1 calc R . .
C31 C 0.40618(17) 0.06052(16) 0.53375(18) 0.0415(10) Uani 1 1 d . . .
C32 C 0.44302(16) 0.18351(16) 0.44146(18) 0.0379(9) Uani 1 1 d . . .
C33 C 0.46079(18) 0.17439(17) 0.52351(18) 0.0437(10) Uani 1 1 d . . .
C34 C 0.35253(19) 0.28586(17) 0.49753(19) 0.0460(10) Uani 1 1 d . . .
C35 C 0.42875(18) 0.06073(16) 0.65847(17) 0.0398(10) Uani 1 1 d . . .
H35A H 0.4819 0.0650 0.6657 0.048 Uiso 1 1 calc R . .
H35B H 0.4273 0.0032 0.6724 0.048 Uiso 1 1 calc R . .
C36 C 0.40433(17) 0.27026(17) 0.61080(17) 0.0427(9) Uani 1 1 d . . .
H36A H 0.3918 0.3294 0.5940 0.051 Uiso 1 1 calc R . .
H36B H 0.4622 0.2536 0.6179 0.051 Uiso 1 1 calc R . .
C37 C 0.0669(2) 0.15894(18) 1.01234(17) 0.0491(10) Uani 1 1 d . . .
H37A H 0.0467 0.1098 1.0497 0.074 Uiso 1 1 calc R . .
H37B H 0.0343 0.2043 1.0326 0.074 Uiso 1 1 calc R . .
H37C H 0.1271 0.1541 1.0071 0.074 Uiso 1 1 calc R . .
C38 C -0.1102(2) 0.19690(17) 1.00320(18) 0.0494(11) Uani 1 1 d . . .
H38A H -0.1070 0.2470 1.0096 0.074 Uiso 1 1 calc R . .
H38B H -0.1021 0.1527 1.0506 0.074 Uiso 1 1 calc R . .
H38C H -0.1659 0.2008 0.9968 0.074 Uiso 1 1 calc R . .
C39 C -0.21016(19) 0.18732(17) 0.50914(18) 0.0480(10) Uani 1 1 d . . .
H39A H -0.2252 0.2347 0.4668 0.072 Uiso 1 1 calc R . .
H39B H -0.2553 0.1858 0.5592 0.072 Uiso 1 1 calc R . .
H39C H -0.2033 0.1392 0.4942 0.072 Uiso 1 1 calc R . .
C40 C -0.06092(17) 0.18489(16) 0.37071(16) 0.0397(9) Uani 1 1 d . . .
H40A H -0.0790 0.1340 0.3833 0.060 Uiso 1 1 calc R . .
H40B H -0.0086 0.1883 0.3267 0.060 Uiso 1 1 calc R . .
H40C H -0.1055 0.2292 0.3549 0.060 Uiso 1 1 calc R . .
C41 C 0.51772(19) 0.1986(2) 0.36570(19) 0.0550(11) Uani 1 1 d . . .
H41A H 0.5351 0.2487 0.3572 0.082 Uiso 1 1 calc R . .
H41B H 0.5003 0.2023 0.3196 0.082 Uiso 1 1 calc R . .
H41C H 0.5654 0.1544 0.3721 0.082 Uiso 1 1 calc R . .
C42 C 0.55374(18) 0.17011(19) 0.51985(18) 0.0499(10) Uani 1 1 d . . .
H42A H 0.5723 0.2207 0.4850 0.075 Uiso 1 1 calc R . .
H42B H 0.5900 0.1264 0.4985 0.075 Uiso 1 1 calc R . .
H42C H 0.5578 0.1605 0.5737 0.075 Uiso 1 1 calc R . .
N1 N 0.23465(15) 0.24071(13) 0.79665(14) 0.0411(8) Uani 1 1 d . . .
N2 N 0.34337(14) 0.23996(13) 0.68776(13) 0.0348(7) Uani 1 1 d . . .
N3 N 0.40249(14) 0.24195(12) 0.54788(14) 0.0378(7) Uani 1 1 d . . .
N4 N 0.37221(14) 0.25323(12) 0.43720(14) 0.0380(7) Uani 1 1 d . . .
N5 N 0.26664(14) 0.26293(12) 0.37194(14) 0.0383(7) Uani 1 1 d . . .
N6 N 0.13417(14) 0.26522(13) 0.37154(14) 0.0401(7) Uani 1 1 d . . .
N7 N -0.01820(14) 0.26614(12) 0.42820(13) 0.0341(7) Uani 1 1 d . . .
N8 N -0.12947(14) 0.26759(12) 0.53480(13) 0.0377(7) Uani 1 1 d . . .
N9 N -0.17746(14) 0.26649(12) 0.67670(14) 0.0375(7) Uani 1 1 d . . .
N10 N -0.14270(14) 0.26374(12) 0.78175(13) 0.0361(7) Uani 1 1 d . . .
N11 N -0.04527(14) 0.25327(12) 0.85705(13) 0.0352(7) Uani 1 1 d . . .
N12 N 0.08323(14) 0.24547(12) 0.86921(13) 0.0353(7) Uani 1 1 d . . .
N13 N 0.09594(15) 0.09891(12) 0.90189(14) 0.0390(8) Uani 1 1 d . . .
N14 N -0.04271(14) 0.10904(12) 0.91568(13) 0.0344(7) Uani 1 1 d . . .
N15 N -0.13528(14) 0.11918(12) 0.83582(12) 0.0304(7) Uani 1 1 d . . .
N16 N -0.15465(15) 0.12007(13) 0.72391(14) 0.0396(8) Uani 1 1 d . . .
N17 N -0.10166(13) 0.11900(11) 0.58474(13) 0.0321(7) Uani 1 1 d . . .
N18 N 0.01308(13) 0.11906(12) 0.47911(13) 0.0295(7) Uani 1 1 d . . .
N19 N 0.16650(14) 0.11795(12) 0.41182(15) 0.0409(8) Uani 1 1 d . . .
N20 N 0.30264(14) 0.11648(13) 0.39731(15) 0.0425(8) Uani 1 1 d . . .
N21 N 0.41413(14) 0.10846(12) 0.45591(13) 0.0364(7) Uani 1 1 d . . .
N22 N 0.43034(14) 0.09781(13) 0.57546(13) 0.0367(7) Uani 1 1 d . . .
N23 N 0.35592(14) 0.09588(13) 0.71468(14) 0.0386(7) Uani 1 1 d . . .
N24 N 0.24358(15) 0.09465(13) 0.82514(14) 0.0386(8) Uani 1 1 d . . .
O1 O 0.27402(13) -0.00487(11) 0.76186(12) 0.0495(7) Uani 1 1 d . . .
O2 O 0.05432(12) 0.00050(10) 0.87894(11) 0.0385(6) Uani 1 1 d . . .
O3 O -0.07868(12) 0.00572(10) 0.79243(11) 0.0422(6) Uani 1 1 d . . .
O4 O 0.01683(12) 0.02054(10) 0.59756(12) 0.0455(6) Uani 1 1 d . . .
O5 O 0.24554(12) 0.00185(11) 0.47737(14) 0.0591(7) Uani 1 1 d . . .
O6 O 0.38324(13) -0.00581(11) 0.56356(12) 0.0483(7) Uani 1 1 d . . .
O7 O -0.05761(11) 0.37337(10) 0.48077(11) 0.0388(6) Uani 1 1 d . . .
O8 O 0.16058(12) 0.36941(10) 0.40008(12) 0.0466(7) Uani 1 1 d . . .
O9 O 0.30010(12) 0.34887(11) 0.50394(12) 0.0507(7) Uani 1 1 d . . .
O10 O 0.24672(13) 0.35877(10) 0.69310(12) 0.0462(7) Uani 1 1 d . . .
O11 O 0.03193(13) 0.35390(11) 0.77428(12) 0.0496(7) Uani 1 1 d . . .
O12 O -0.11721(13) 0.37154(10) 0.66710(12) 0.0451(6) Uani 1 1 d . . .
C43 C -0.14327(18) 0.09872(16) 1.27143(18) 0.0438(9) Uani 1 1 d . . .
C44 C -0.22088(19) 0.12580(18) 1.3218(2) 0.0583(11) Uani 1 1 d . . .
H44 H -0.2520 0.0889 1.3657 0.070 Uiso 1 1 calc R . .
C45 C -0.0974(2) 0.14853(19) 1.21320(19) 0.0558(11) Uani 1 1 d . . .
H45 H -0.0444 0.1281 1.1819 0.067 Uiso 1 1 calc R . .
C46 C -0.25115(19) 0.20822(19) 1.3060(2) 0.0550(11) Uani 1 1 d . . .
H46 H -0.3038 0.2282 1.3380 0.066 Uiso 1 1 calc R . .
C47 C -0.1236(2) 0.2284(2) 1.1965(2) 0.0607(11) Uani 1 1 d . . .
H47 H -0.0891 0.2633 1.1539 0.073 Uiso 1 1 calc R . .
C48 C -0.2026(2) 0.26022(17) 1.24234(18) 0.0479(10) Uani 1 1 d . . .
C49 C -0.2321(2) 0.35234(17) 1.2243(2) 0.0731(12) Uani 1 1 d . . .
H49A H -0.2140 0.3776 1.1658 0.088 Uiso 1 1 calc R . .
H49B H -0.2948 0.3641 1.2420 0.088 Uiso 1 1 calc R . .
C50 C -0.1962(2) 0.38976(16) 1.2658(2) 0.0561(10) Uani 1 1 d . . .
C51 C -0.2391(2) 0.39715(17) 1.34086(19) 0.0510(11) Uani 1 1 d . . .
H51 H -0.2888 0.3741 1.3693 0.061 Uiso 1 1 calc R . .
C52 C -0.1234(2) 0.42517(18) 1.2231(2) 0.0643(12) Uani 1 1 d . . .
H52 H -0.0927 0.4205 1.1712 0.077 Uiso 1 1 calc R . .
C53 C -0.2125(2) 0.43684(17) 1.3764(2) 0.0520(11) Uani 1 1 d . . .
H53 H -0.2424 0.4390 1.4292 0.062 Uiso 1 1 calc R . .
C54 C -0.0955(2) 0.46830(17) 1.25801(18) 0.0484(11) Uani 1 1 d . . .
H54 H -0.0466 0.4926 1.2293 0.058 Uiso 1 1 calc R . .
C55 C -0.14055(17) 0.47421(15) 1.33388(19) 0.0434(9) Uani 1 1 d . . .
N25 N -0.11205(19) 0.00897(15) 1.28923(17) 0.0717(10) Uani 1 1 d . . .
H25A H -0.0949 -0.0047 1.2432 0.108 Uiso 1 1 calc R . .
H25B H -0.1549 -0.0172 1.3245 0.108 Uiso 1 1 calc R . .
H25C H -0.0678 -0.0048 1.3107 0.108 Uiso 1 1 calc R . .
N26 N -0.11742(15) 0.52474(13) 1.36580(16) 0.0507(9) Uani 1 1 d . . .
H26A H -0.0600 0.5205 1.3506 0.076 Uiso 1 1 calc R . .
H26B H -0.1364 0.5089 1.4201 0.076 Uiso 1 1 calc R . .
H26C H -0.1414 0.5764 1.3466 0.076 Uiso 1 1 calc R . .

loop_
_atom_site_aniso_label
_atom_site_aniso_U_11
_atom_site_aniso_U_22
_atom_site_aniso_U_33
_atom_site_aniso_U_23
_atom_site_aniso_U_13
_atom_site_aniso_U_12
Cl1 0.1566(11) 0.2545(18) 0.1667(12) -0.0511(12) -0.0753(10) -0.0513(13)
Cl2 0.355(3) 0.1973(18) 0.200(2) -0.0267(17) -0.043(2) -0.084(2)
C1 0.0305(15) 0.0299(14) 0.0535(16) -0.0164(12) -0.0143(13) 0.0046(13)
C2 0.0340(14) 0.0296(13) 0.0467(15) -0.0174(11) -0.0185(12) -0.0003(12)
C3 0.0489(15) 0.0171(12) 0.0455(15) -0.0045(11) -0.0239(12) -0.0047(12)
C4 0.0346(15) 0.0464(15) 0.0372(15) -0.0185(12) -0.0097(12) -0.0075(13)
C5 0.0325(16) 0.0316(13) 0.0397(15) -0.0182(12) 0.0026(13) -0.0070(13)
C6 0.0501(16) 0.0249(12) 0.0350(14) -0.0108(11) -0.0174(12) -0.0056(13)
C7 0.0348(15) 0.0351(14) 0.0360(15) -0.0134(12) -0.0024(12) -0.0148(13)
C8 0.0410(17) 0.0245(13) 0.0554(17) -0.0202(12) -0.0076(14) 0.0016(13)
C9 0.0342(15) 0.0304(14) 0.0277(14) -0.0061(12) -0.0036(12) -0.0031(13)
C10 0.0422(16) 0.0288(13) 0.0378(15) -0.0171(12) -0.0050(13) -0.0016(13)
C11 0.0462(16) 0.0195(13) 0.0248(14) 0.0079(11) -0.0056(13) -0.0193(13)
C12 0.0500(16) 0.0256(14) 0.0580(17) -0.0095(13) -0.0280(14) 0.0062(14)
C13 0.0301(15) 0.0302(14) 0.0428(16) -0.0033(13) -0.0105(13) -0.0009(13)
C14 0.0346(16) 0.0331(14) 0.0435(16) -0.0156(12) -0.0036(13) -0.0065(13)
C15 0.0278(14) 0.0277(14) 0.0691(18) -0.0152(13) -0.0189(13) 0.0030(13)
C16 0.0353(14) 0.0287(13) 0.0663(17) -0.0216(12) -0.0271(12) 0.0062(12)
C17 0.0599(17) 0.0156(12) 0.0585(17) 0.0007(12) -0.0263(14) -0.0174(13)
C18 0.0343(14) 0.0293(14) 0.0460(15) -0.0118(12) -0.0235(12) 0.0095(13)
C19 0.0385(14) 0.0230(12) 0.0534(15) -0.0137(11) -0.0208(12) -0.0102(12)
C20 0.0458(15) 0.0233(12) 0.0491(15) -0.0089(11) -0.0267(12) -0.0093(12)
C21 0.0325(13) 0.0256(12) 0.0360(13) -0.0156(10) -0.0151(11) -0.0041(11)
C22 0.0328(14) 0.0116(12) 0.0332(14) 0.0028(11) -0.0138(11) 0.0001(11)
C23 0.0431(15) 0.0189(12) 0.0445(15) -0.0108(11) -0.0146(12) -0.0052(12)
C24 0.0339(14) 0.0199(13) 0.0493(16) -0.0035(12) -0.0216(12) 0.0032(12)
C25 0.0395(15) 0.0364(15) 0.0344(14) -0.0108(12) -0.0211(12) 0.0092(13)
C26 0.0509(17) 0.0212(12) 0.0445(16) -0.0169(11) -0.0075(14) -0.0062(13)
C27 0.0377(15) 0.0413(14) 0.0452(15) -0.0262(12) -0.0150(12) 0.0078(13)
C28 0.0501(17) 0.0279(14) 0.0336(15) -0.0097(12) -0.0138(13) 0.0034(14)
C29 0.0293(15) 0.0428(15) 0.0610(18) -0.0215(14) -0.0157(13) 0.0049(14)
C30 0.0552(16) 0.0315(14) 0.0579(16) -0.0147(12) -0.0357(13) 0.0048(14)
C31 0.0205(15) 0.0470(15) 0.0524(17) -0.0301(13) 0.0001(13) 0.0091(13)
C32 0.0211(14) 0.0336(14) 0.0533(17) -0.0114(13) -0.0142(12) 0.0069(13)
C33 0.0317(16) 0.0461(15) 0.0576(17) -0.0249(13) -0.0097(14) -0.0038(14)
C34 0.0421(17) 0.0374(15) 0.0569(18) -0.0132(14) -0.0170(14) -0.0011(14)
C35 0.0312(16) 0.0247(14) 0.0458(18) 0.0011(13) -0.0046(14) -0.0009(13)
C36 0.0339(14) 0.0500(16) 0.0575(16) -0.0204(13) -0.0252(12) -0.0049(13)
C37 0.0658(18) 0.0390(16) 0.0403(16) -0.0027(14) -0.0283(14) -0.0002(16)
C38 0.0623(19) 0.0317(15) 0.0467(18) -0.0007(14) -0.0198(15) -0.0051(15)
C39 0.0601(18) 0.0352(15) 0.0524(17) -0.0091(13) -0.0306(14) 0.0005(15)
C40 0.0444(15) 0.0464(15) 0.0412(14) -0.0191(12) -0.0223(12) -0.0057(14)
C41 0.0358(17) 0.076(2) 0.0487(18) -0.0189(16) -0.0096(15) -0.0043(17)
C42 0.0443(16) 0.0634(18) 0.0509(17) -0.0168(14) -0.0200(13) -0.0139(15)
N1 0.0455(13) 0.0312(11) 0.0492(13) -0.0124(10) -0.0194(11) -0.0015(11)
N2 0.0275(12) 0.0345(11) 0.0399(13) -0.0112(10) -0.0082(10) -0.0027(10)
N3 0.0405(13) 0.0261(11) 0.0460(13) -0.0092(10) -0.0171(11) 0.0003(11)
N4 0.0421(12) 0.0295(11) 0.0477(13) -0.0166(10) -0.0212(10) 0.0041(11)
N5 0.0326(12) 0.0311(11) 0.0545(13) -0.0178(10) -0.0153(10) 0.0006(11)
N6 0.0426(12) 0.0330(12) 0.0476(13) -0.0095(10) -0.0266(10) 0.0039(11)
N7 0.0372(12) 0.0203(10) 0.0445(12) -0.0070(9) -0.0180(10) 0.0007(10)
N8 0.0468(12) 0.0341(11) 0.0438(12) -0.0169(9) -0.0273(10) 0.0014(11)
N9 0.0482(13) 0.0210(10) 0.0512(13) -0.0080(10) -0.0259(10) -0.0058(10)
N10 0.0535(13) 0.0314(11) 0.0355(11) -0.0097(9) -0.0233(10) -0.0116(11)
N11 0.0388(13) 0.0231(11) 0.0358(12) 0.0017(10) -0.0157(10) 0.0001(11)
N12 0.0427(13) 0.0278(11) 0.0342(12) -0.0057(10) -0.0131(10) -0.0056(11)
N13 0.0439(14) 0.0233(11) 0.0416(13) -0.0120(10) -0.0103(11) 0.0080(11)
N14 0.0334(12) 0.0268(11) 0.0441(12) -0.0136(9) -0.0132(10) 0.0005(10)
N15 0.0457(13) 0.0150(10) 0.0232(11) 0.0021(9) -0.0105(10) -0.0035(10)
N16 0.0573(14) 0.0239(11) 0.0326(12) -0.0010(10) -0.0165(11) -0.0040(11)
N17 0.0420(12) 0.0099(9) 0.0473(13) 0.0018(9) -0.0211(10) -0.0112(9)
N18 0.0297(12) 0.0224(10) 0.0316(12) -0.0037(9) -0.0064(10) -0.0056(10)
N19 0.0395(12) 0.0213(11) 0.0611(14) -0.0034(11) -0.0263(11) 0.0000(11)
N20 0.0375(12) 0.0255(11) 0.0673(15) -0.0071(11) -0.0265(11) -0.0031(11)
N21 0.0371(12) 0.0332(11) 0.0429(12) -0.0175(10) -0.0173(10) 0.0042(11)
N22 0.0347(13) 0.0394(12) 0.0323(12) -0.0168(10) 0.0011(10) -0.0056(11)
N23 0.0388(13) 0.0336(11) 0.0443(13) -0.0164(10) -0.0133(11) 0.0016(11)
N24 0.0376(13) 0.0303(11) 0.0421(13) -0.0152(10) -0.0079(11) 0.0054(11)
O1 0.0553(12) 0.0422(10) 0.0574(12) -0.0172(9) -0.0165(10) -0.0135(10)
O2 0.0462(11) 0.0253(8) 0.0467(11) -0.0146(8) -0.0099(9) -0.0088(9)
O3 0.0510(11) 0.0242(9) 0.0499(11) -0.0104(8) -0.0184(9) 0.0009(9)
O4 0.0507(11) 0.0248(9) 0.0622(12) -0.0050(9) -0.0332(9) 0.0036(9)
O5 0.0578(11) 0.0290(10) 0.1003(14) -0.0083(10) -0.0479(10) -0.0032(10)
O6 0.0532(12) 0.0285(10) 0.0583(12) -0.0082(9) -0.0156(10) -0.0055(10)
O7 0.0400(10) 0.0252(9) 0.0530(11) -0.0123(8) -0.0182(9) -0.0003(9)
O8 0.0487(11) 0.0201(9) 0.0687(12) -0.0042(9) -0.0252(10) -0.0029(9)
O9 0.0463(11) 0.0462(11) 0.0614(12) -0.0263(9) -0.0242(9) 0.0154(10)
O10 0.0564(12) 0.0195(9) 0.0586(12) -0.0033(9) -0.0217(10) -0.0036(9)
O11 0.0553(12) 0.0312(10) 0.0466(12) 0.0070(10) -0.0146(10) -0.0073(10)
O12 0.0675(12) 0.0264(9) 0.0498(11) -0.0094(8) -0.0238(9) -0.0135(9)
C43 0.0521(16) 0.0316(14) 0.0586(16) -0.0188(12) -0.0333(13) 0.0065(14)
C44 0.0688(18) 0.0465(17) 0.073(2) 0.0029(15) -0.0389(15) -0.0328(16)
C45 0.063(2) 0.0608(18) 0.0468(17) -0.0273(14) -0.0161(15) 0.0007(17)
C46 0.0235(16) 0.0689(19) 0.073(2) -0.0351(16) -0.0066(15) 0.0014(16)
C47 0.062(2) 0.0689(19) 0.0603(19) -0.0291(16) -0.0184(16) -0.0100(18)
C48 0.0561(18) 0.0420(15) 0.0520(17) -0.0172(13) -0.0236(14) -0.0025(15)
C49 0.105(2) 0.0273(16) 0.108(2) -0.0051(16) -0.0767(17) -0.0029(17)
C50 0.0722(18) 0.0197(13) 0.094(2) -0.0088(14) -0.0488(16) -0.0127(14)
C51 0.0658(18) 0.0253(15) 0.0584(19) 0.0103(14) -0.0350(15) -0.0100(15)
C52 0.086(2) 0.0470(17) 0.074(2) -0.0260(15) -0.0415(17) 0.0031(18)
C53 0.0625(19) 0.0336(16) 0.0540(19) 0.0003(15) -0.0243(16) -0.0061(16)
C54 0.0510(19) 0.0368(15) 0.0492(18) -0.0136(14) -0.0089(15) 0.0002(15)
C55 0.0346(15) 0.0270(13) 0.0762(18) -0.0240(13) -0.0280(13) 0.0113(13)
N25 0.0953(19) 0.0464(15) 0.0839(18) -0.0198(13) -0.0481(15) 0.0023(15)
N26 0.0463(14) 0.0347(12) 0.0757(16) -0.0196(12) -0.0221(12) -0.0031(12)

loop_
_atom_type_symbol
_atom_type_description
_atom_type_scat_dispersion_real
_atom_type_scat_dispersion_imag
_atom_type_scat_source
C C 0.0033 0.0016 'International Tables Vol C Tables 4.2.6.8 and 6.1.1.4'
H H 0.0000 0.0000 'International Tables Vol C Tables 4.2.6.8 and 6.1.1.4'
N N 0.0061 0.0033 'International Tables Vol C Tables 4.2.6.8 and 6.1.1.4'
O O 0.0106 0.0060 'International Tables Vol C Tables 4.2.6.8 and 6.1.1.4'
Cl Cl 0.1484 0.1585 'International Tables Vol C Tables 4.2.6.8 and 6.1.1.4'

loop_
_geom_angle_atom_site_label_1
_geom_angle_atom_site_label_2
_geom_angle_atom_site_label_3
_geom_angle
_geom_angle_site_symmetry_1
_geom_angle_site_symmetry_3
_geom_angle_publ_flag
O1 C1 N23 125.5(3) . . ?
O1 C1 N24 125.0(2) . . ?
N23 C1 N24 109.5(3) . . ?
N2 C2 N23 113.5(2) . . ?
N2 C2 C3 103.21(19) . . ?
N23 C2 C3 101.9(2) . . ?
N24 C3 N1 114.9(2) . . ?
N24 C3 C2 106.4(2) . . ?
N1 C3 C2 102.72(19) . . ?
O10 C4 N2 126.3(2) . . ?
O10 C4 N1 124.0(2) . . ?
N2 C4 N1 109.7(2) . . ?
N24 C5 N13 115.0(2) . . ?
N12 C6 N1 115.4(3) . . ?
O2 C7 N14 127.3(3) . . ?
O2 C7 N13 123.9(2) . . ?
N14 C7 N13 108.7(2) . . ?
N12 C8 N13 113.3(2) . . ?
N12 C8 C37 112.9(3) . . ?
N13 C8 C37 109.5(2) . . ?
N12 C8 C9 104.9(2) . . ?
N13 C8 C9 101.7(3) . . ?
C37 C8 C9 114.0(2) . . ?
N14 C9 N11 111.9(2) . . ?
N14 C9 C38 112.6(2) . . ?
N11 C9 C38 110.9(2) . . ?
N14 C9 C8 103.6(2) . . ?
N11 C9 C8 99.7(2) . . ?
C38 C9 C8 117.4(3) . . ?
O11 C10 N11 126.2(3) . . ?
O11 C10 N12 126.1(3) . . ?
N11 C10 N12 107.6(2) . . ?
N15 C11 N14 113.5(2) . . ?
N11 C12 N10 112.9(2) . . ?
O3 C13 N16 126.0(3) . . ?
O3 C13 N15 126.4(3) . . ?
N16 C13 N15 107.6(2) . . ?
N15 C14 N10 114.1(2) . . ?
N15 C14 C15 104.5(2) . . ?
N10 C14 C15 102.8(2) . . ?
N9 C15 N16 113.3(2) . . ?
N9 C15 C14 104.0(3) . . ?
N16 C15 C14 102.2(2) . . ?
O12 C16 N9 126.6(3) . . ?
O12 C16 N10 124.8(3) . . ?
N9 C16 N10 108.6(2) . . ?
N17 C17 N16 115.6(2) . . ?
N8 C18 N9 114.0(2) . . ?
O4 C19 N18 124.9(2) . . ?
O4 C19 N17 124.2(2) . . ?
N18 C19 N17 110.8(2) . . ?
N8 C20 N17 111.5(2) . . ?
N8 C20 C39 113.0(2) . . ?
N17 C20 C39 111.4(2) . . ?
N8 C20 C21 100.9(2) . . ?
N17 C20 C21 102.12(18) . . ?
C39 C20 C21 117.0(3) . . ?
N7 C21 N18 114.1(2) . . ?
N7 C21 C40 110.3(2) . . ?
N18 C21 C40 112.2(2) . . ?
N7 C21 C20 103.0(2) . . ?
N18 C21 C20 102.53(18) . . ?
C40 C21 C20 114.2(2) . . ?
O7 C22 N8 127.3(2) . . ?
O7 C22 N7 123.9(2) . . ?
N8 C22 N7 108.8(2) . . ?
N19 C23 N18 115.8(2) . . ?
N6 C24 N7 114.0(2) . . ?
O5 C25 N20 129.6(3) . . ?
O5 C25 N19 122.4(3) . . ?
N20 C25 N19 107.9(2) . . ?
N19 C26 N6 112.9(2) . . ?
N19 C26 C27 102.1(2) . . ?
N6 C26 C27 103.8(2) . . ?
N20 C27 N5 112.7(3) . . ?
N20 C27 C26 105.2(2) . . ?
N5 C27 C26 103.1(2) . . ?
O8 C28 N6 127.5(3) . . ?
O8 C28 N5 122.5(3) . . ?
N6 C28 N5 109.9(2) . . ?
N21 C29 N20 114.2(2) . . ?
N4 C30 N5 111.2(2) . . ?
O6 C31 N21 126.6(3) . . ?
O6 C31 N22 124.3(3) . . ?
N21 C31 N22 109.1(2) . . ?
N21 C32 N4 111.6(2) . . ?
N21 C32 C41 111.1(3) . . ?
N4 C32 C41 111.0(2) . . ?
N21 C32 C33 104.8(2) . . ?
N4 C32 C33 101.6(2) . . ?
C41 C32 C33 116.3(3) . . ?
N3 C33 N22 110.6(2) . . ?
N3 C33 C42 113.9(3) . . ?
N22 C33 C42 111.1(2) . . ?
N3 C33 C32 102.6(2) . . ?
N22 C33 C32 101.1(3) . . ?
C42 C33 C32 116.5(2) . . ?
O9 C34 N4 125.4(3) . . ?
O9 C34 N3 125.3(3) . . ?
N4 C34 N3 109.1(2) . . ?
N22 C35 N23 114.3(2) . . ?
N3 C36 N2 113.1(3) . . ?
C4 N1 C6 126.1(2) . . ?
C4 N1 C3 111.0(2) . . ?
C6 N1 C3 122.2(2) . . ?
C4 N2 C2 113.0(2) . . ?
C4 N2 C36 124.6(2) . . ?
C2 N2 C36 121.2(2) . . ?
C34 N3 C36 120.9(2) . . ?
C34 N3 C33 113.5(3) . . ?
C36 N3 C33 124.9(2) . . ?
C34 N4 C30 120.5(2) . . ?
C34 N4 C32 113.0(2) . . ?
C30 N4 C32 125.0(2) . . ?
C28 N5 C30 123.8(2) . . ?
C28 N5 C27 110.5(2) . . ?
C30 N5 C27 123.9(2) . . ?
C28 N6 C24 123.9(2) . . ?
C28 N6 C26 112.5(2) . . ?
C24 N6 C26 121.8(3) . . ?
C22 N7 C24 120.5(2) . . ?
C22 N7 C21 112.6(2) . . ?
C24 N7 C21 126.9(2) . . ?
C22 N8 C18 122.9(2) . . ?
C22 N8 C20 114.6(2) . . ?
C18 N8 C20 122.4(2) . . ?
C16 N9 C15 112.1(2) . . ?
C16 N9 C18 124.7(2) . . ?
C15 N9 C18 122.4(3) . . ?
C16 N10 C14 111.8(3) . . ?
C16 N10 C12 122.8(2) . . ?
C14 N10 C12 122.5(2) . . ?
C10 N11 C12 119.2(2) . . ?
C10 N11 C9 114.0(2) . . ?
C12 N11 C9 123.9(2) . . ?
C10 N12 C6 122.3(2) . . ?
C10 N12 C8 112.5(2) . . ?
C6 N12 C8 125.2(2) . . ?
C7 N13 C5 121.9(2) . . ?
C7 N13 C8 111.9(2) . . ?
C5 N13 C8 125.5(3) . . ?
C7 N14 C9 113.5(2) . . ?
C7 N14 C11 119.9(2) . . ?
C9 N14 C11 126.3(2) . . ?
C13 N15 C14 112.8(2) . . ?
C13 N15 C11 122.5(2) . . ?
C14 N15 C11 123.5(2) . . ?
C13 N16 C17 122.1(2) . . ?
C13 N16 C15 112.3(3) . . ?
C17 N16 C15 124.1(2) . . ?
C19 N17 C17 123.5(2) . . ?
C19 N17 C20 111.1(2) . . ?
C17 N17 C20 125.3(2) . . ?
C19 N18 C21 113.5(2) . . ?
C19 N18 C23 123.3(2) . . ?
C21 N18 C23 122.3(2) . . ?
C23 N19 C25 123.3(2) . . ?
C23 N19 C26 122.0(2) . . ?
C25 N19 C26 111.1(2) . . ?
C25 N20 C27 112.7(2) . . ?
C25 N20 C29 122.0(2) . . ?
C27 N20 C29 124.3(2) . . ?
C31 N21 C29 119.8(3) . . ?
C31 N21 C32 111.8(3) . . ?
C29 N21 C32 128.3(2) . . ?
C31 N22 C35 121.2(2) . . ?
C31 N22 C33 112.9(2) . . ?
C35 N22 C33 125.8(3) . . ?
C1 N23 C2 112.1(2) . . ?
C1 N23 C35 123.2(2) . . ?
C2 N23 C35 121.2(2) . . ?
C1 N24 C5 122.9(2) . . ?
C1 N24 C3 109.8(2) . . ?
C5 N24 C3 124.2(3) . . ?
C45 C43 C44 121.6(3) . . ?
C45 C43 N25 120.5(3) . . ?
C44 C43 N25 117.8(2) . . ?
C46 C44 C43 118.7(3) . . ?
C43 C45 C47 121.6(3) . . ?
C48 C46 C44 118.8(3) . . ?
C45 C47 C48 120.2(3) . . ?
C46 C48 C47 119.1(3) . . ?
C46 C48 C49 120.6(3) . . ?
C47 C48 C49 120.3(3) . . ?
C50 C49 C48 113.1(3) . . ?
C51 C50 C52 118.8(4) . . ?
C51 C50 C49 121.2(3) . . ?
C52 C50 C49 119.7(3) . . ?
C50 C51 C53 122.4(3) . . ?
C50 C52 C54 119.9(3) . . ?
C51 C53 C55 119.8(3) . . ?
C55 C54 C52 119.4(3) . . ?
C54 C55 C53 119.7(3) . . ?
C54 C55 N26 119.2(3) . . ?
C53 C55 N26 120.8(3) . . ?

loop_
_geom_bond_atom_site_label_1
_geom_bond_atom_site_label_2
_geom_bond_distance
_geom_bond_site_symmetry_2
_geom_bond_publ_flag
C1 O1 1.241(4) . ?
C1 N23 1.370(3) . ?
C1 N24 1.387(4) . ?
C2 N2 1.440(3) . ?
C2 N23 1.460(4) . ?
C2 C3 1.546(4) . ?
C3 N24 1.435(4) . ?
C3 N1 1.489(3) . ?
C4 O10 1.248(3) . ?
C4 N2 1.348(3) . ?
C4 N1 1.350(3) . ?
C5 N24 1.410(3) . ?
C5 N13 1.435(3) . ?
C6 N12 1.428(4) . ?
C6 N1 1.453(3) . ?
C7 O2 1.222(3) . ?
C7 N14 1.367(3) . ?
C7 N13 1.377(4) . ?
C8 N12 1.447(3) . ?
C8 N13 1.490(4) . ?
C8 C37 1.554(5) . ?
C8 C9 1.581(4) . ?
C9 N14 1.434(4) . ?
C9 N11 1.492(3) . ?
C9 C38 1.509(4) . ?
C10 O11 1.199(3) . ?
C10 N11 1.371(4) . ?
C10 N12 1.380(4) . ?
C11 N15 1.451(4) . ?
C11 N14 1.455(4) . ?
C12 N11 1.458(4) . ?
C12 N10 1.458(4) . ?
C13 O3 1.218(3) . ?
C13 N16 1.359(4) . ?
C13 N15 1.363(4) . ?
C14 N15 1.431(3) . ?
C14 N10 1.447(4) . ?
C14 C15 1.523(5) . ?
C15 N9 1.435(3) . ?
C15 N16 1.470(3) . ?
C16 O12 1.244(3) . ?
C16 N9 1.347(4) . ?
C16 N10 1.356(4) . ?
C17 N17 1.425(3) . ?
C17 N16 1.430(4) . ?
C18 N8 1.462(3) . ?
C18 N9 1.465(4) . ?
C19 O4 1.231(3) . ?
C19 N18 1.334(3) . ?
C19 N17 1.365(3) . ?
C20 N8 1.489(4) . ?
C20 N17 1.491(3) . ?
C20 C39 1.501(4) . ?
C20 C21 1.593(3) . ?
C21 N7 1.455(3) . ?
C21 N18 1.456(3) . ?
C21 C40 1.539(4) . ?
C22 O7 1.221(3) . ?
C22 N8 1.318(3) . ?
C22 N7 1.391(3) . ?
C23 N19 1.419(4) . ?
C23 N18 1.476(3) . ?
C24 N6 1.441(3) . ?
C24 N7 1.441(3) . ?
C25 O5 1.224(3) . ?
C25 N20 1.320(4) . ?
C25 N19 1.419(4) . ?
C26 N19 1.443(3) . ?
C26 N6 1.485(3) . ?
C26 C27 1.532(4) . ?
C27 N20 1.434(3) . ?
C27 N5 1.503(4) . ?
C28 O8 1.244(3) . ?
C28 N6 1.335(4) . ?
C28 N5 1.389(3) . ?
C29 N21 1.425(4) . ?
C29 N20 1.465(4) . ?
C30 N4 1.455(4) . ?
C30 N5 1.472(4) . ?
C31 O6 1.232(3) . ?
C31 N21 1.366(4) . ?
C31 N22 1.399(4) . ?
C32 N21 1.469(4) . ?
C32 N4 1.476(3) . ?
C32 C41 1.522(4) . ?
C32 C33 1.589(5) . ?
C33 N3 1.442(4) . ?
C33 N22 1.479(4) . ?
C33 C42 1.530(4) . ?
C34 O9 1.248(3) . ?
C34 N4 1.344(4) . ?
C34 N3 1.359(4) . ?
C35 N22 1.429(4) . ?
C35 N23 1.466(3) . ?
C36 N3 1.441(4) . ?
C36 N2 1.455(3) . ?
C43 C45 1.294(4) . ?
C43 C44 1.397(4) . ?
C43 N25 1.506(4) . ?
C44 C46 1.388(4) . ?
C45 C47 1.336(4) . ?
C46 C48 1.377(4) . ?
C47 C48 1.404(4) . ?
C48 C49 1.542(4) . ?
C49 C50 1.528(6) . ?
C50 C51 1.359(5) . ?
C50 C52 1.394(5) . ?
C51 C53 1.367(5) . ?
C52 C54 1.422(5) . ?
C53 C55 1.399(4) . ?
C54 C55 1.370(4) . ?
C55 N26 1.441(4) . ?
